data_4034328
loop_
_publ_author_name
'Cao, Yang'
'Arsenault, Nicole E.'
'Hean, Duane'
'Wolf, Michael O.'

_publ_section_title
;
 Fluorescence Switching of Intramolecular Lewis Acid-Base Pairs on a
 Flexible Backbone.
;
_journal_issue 9
_journal_name_full 'The Journal of organic chemistry'
_journal_page_first 5394
_journal_page_last 5403
_journal_paper_doi 10.1021/acs.joc.9b00398
_journal_volume 84
_journal_year 2019
_chemical_formula_moiety 'C38 H36 B O P S2'
_chemical_formula_sum 'C38 H36 B O P S2'
_chemical_formula_weight 614.57
_space_group_crystal_system monoclinic
_space_group_IT_number 15
_space_group_name_Hall '-C 2yc'
_space_group_name_H-M_alt 'C 1 2/c 1'
_atom_sites_solution_hydrogens geom
_atom_sites_solution_primary direct
_audit_creation_date 2018-10-01
_audit_creation_method
;
Olex2 1.2
(compiled 2018.05.29 svn.r3508 for OlexSys, GUI svn.r5506)
;
_cell_angle_alpha 90
_cell_angle_beta 96.913(2)
_cell_angle_gamma 90
_cell_formula_units_Z 8
_cell_length_a 29.6487(11)
_cell_length_b 13.0893(5)
_cell_length_c 17.7197(7)
_cell_measurement_reflns_used 6910
_cell_measurement_temperature 100
_cell_measurement_theta_max 26.20
_cell_measurement_theta_min 2.32
_cell_volume 6826.7(5)
_computing_cell_refinement 'SAINT v8.37A (Bruker, 2015)'
_computing_data_reduction 'SAINT v8.37A (Bruker, 2015)'
_computing_molecular_graphics 'Olex2 (Dolomanov et al., 2009)'
_computing_publication_material 'Olex2 (Dolomanov et al., 2009)'
_computing_structure_refinement 'ShelXL (Sheldrick, 2015)'
_computing_structure_solution 'ShelXS (Sheldrick, 2008)'
_diffrn_ambient_temperature 100
_diffrn_measured_fraction_theta_full 1.000
_diffrn_measured_fraction_theta_max 0.971
_diffrn_measurement_device_type 'Bruker APEX-II CCD'
_diffrn_measurement_method '\f and \w scans'
_diffrn_radiation_type MoK\a
_diffrn_radiation_wavelength 0.71073
_diffrn_reflns_av_R_equivalents 0.0371
_diffrn_reflns_av_unetI/netI 0.0461
_diffrn_reflns_Laue_measured_fraction_full 1.000
_diffrn_reflns_Laue_measured_fraction_max 0.971
_diffrn_reflns_limit_h_max 28
_diffrn_reflns_limit_h_min -35
_diffrn_reflns_limit_k_max 15
_diffrn_reflns_limit_k_min -11
_diffrn_reflns_limit_l_max 22
_diffrn_reflns_limit_l_min -20
_diffrn_reflns_number 21755
_diffrn_reflns_point_group_measured_fraction_full 1.000
_diffrn_reflns_point_group_measured_fraction_max 0.971
_diffrn_reflns_theta_full 25.242
_diffrn_reflns_theta_max 26.368
_diffrn_reflns_theta_min 2.012
_diffrn_standards_number 0
_exptl_absorpt_coefficient_mu 0.231
_exptl_absorpt_correction_T_max 0.7451
_exptl_absorpt_correction_T_min 0.6992
_exptl_absorpt_correction_type multi-scan
_exptl_absorpt_process_details
'SADABS-2014/5 (Bruker,2014/5) was used for absorption correction. wR2(int) was 0.1424 before and 0.0474 after correction. The Ratio of minimum to maximum transmission is 0.9384. The \l/2 correction factor is Not present.'
_exptl_crystal_colour colourless
_exptl_crystal_colour_primary colourless
_exptl_crystal_density_diffrn 1.196
_exptl_crystal_description plate
_exptl_crystal_F_000 2592
_exptl_crystal_size_max 0.521
_exptl_crystal_size_mid 0.419
_exptl_crystal_size_min 0.071
_platon_squeeze_details
;
TITL mw281_pp_aC 1 2/c 1    R = 0.11
CELL   29.6487   13.0893   17.7197     90.00     96.91     90.00
SPGR C2/c
# Solvent Accessible Volume =       686
# Electrons Found in S.A.V. =       132
# Note: Atoms in Void as Cxxx and Qxxx all others
C101 0.515 0.266 0.700 !       4.60 eA-3
C102 0.989 0.330 0.316 !       4.33 eA-3
C103 1.000 0.406 0.243 !       3.97 eA-3
C104 0.987 0.234 0.223 !       3.23 eA-3
Q105 0.633 0.210 0.158 !       1.21 eA-3
Q106 0.698 0.323 0.312 !       1.07 eA-3
Q107 0.382 0.236 0.242 !       0.72 eA-3
Q108 0.292 0.280 0.237 !       0.57 eA-3
Q109 0.660 0.301 0.293 !       0.57 eA-3
Q110 0.164 0.229 0.060 !       0.55 eA-3
Q111 0.155 0.361 0.121 !       0.53 eA-3
Q112 0.290 0.389 0.144 !       0.53 eA-3
;
_refine_diff_density_max 1.218
_refine_diff_density_min -0.816
_refine_diff_density_rms 0.060
_refine_ls_extinction_method none
_refine_ls_goodness_of_fit_ref 1.061
_refine_ls_hydrogen_treatment constr
_refine_ls_matrix_type full
_refine_ls_number_parameters 390
_refine_ls_number_reflns 6780
_refine_ls_number_restraints 1265
_refine_ls_restrained_S_all 0.973
_refine_ls_R_factor_all 0.0716
_refine_ls_R_factor_gt 0.0534
_refine_ls_shift/su_max 0.001
_refine_ls_shift/su_mean 0.000
_refine_ls_structure_factor_coef Fsqd
_refine_ls_weighting_details 'w=1/[\s^2^(Fo^2^)+(0.0687P)^2^+7.9056P] where P=(Fo^2^+2Fc^2^)/3'
_refine_ls_weighting_scheme calc
_refine_ls_wR_factor_gt 0.1336
_refine_ls_wR_factor_ref 0.1447
_reflns_Friedel_coverage 0.000
_reflns_number_gt 5145
_reflns_number_total 6780
_reflns_threshold_expression 'I > 2\s(I)'
_cod_data_source_file jo9b00398_si_006.cif
_cod_data_source_block mw281_pp_a_sq
_cod_database_code 4034328
_shelx_shelxl_version_number 2017/1
_shelx_space_group_comment
;
The symmetry employed for this shelxl refinement is uniquely defined
by the following loop, which should always be used as a source of
symmetry information in preference to the above space-group names.
They are only intended as comments.
;
_shelx_estimated_absorpt_t_max 0.984
_shelx_estimated_absorpt_t_min 0.889
_olex2_refinement_description
;
1. Fixed Uiso
 At 1.2 times of:
  All C(H) groups
 At 1.5 times of:
  All C(H,H,H) groups
2. Restrained distances
 C26A-C21A \\sim C21B-C25B
 with sigma of 0.01
 C17A-C14A \\sim C14B-C17B
 with sigma of 0.01
3. Uiso/Uaniso restraints and constraints
All non-hydrogen atoms have similar U: within 2A with sigma of 0.04 and sigma
for terminal atoms of 0.08
Uanis(C18A) = Uanis(C22A) = Uanis(C19A) = Uanis(C21A) = Uanis(C20A) =
Uanis(C23B) = Uanis(C18B) = Uanis(C23A) = Uanis(C22B) = Uanis(C21B) =
Uanis(C20B) = Uanis(C19B)
Uanis(C26A) = Uanis(C25B)
Uanis(C16A) = Uanis(C16B)
Uanis(C14A) = Uanis(C13A) = Uanis(C12A) = Uanis(C11A) = Uanis(C10A) = Uanis(C9A)
Uanis(C26B) = Uanis(C24A)
Uanis(C15A) = Uanis(C15B)
Uanis(C9A) = Uanis(C9B)
Uanis(C10A) = Uanis(C10B)
Uanis(C11A) = Uanis(C11B)
4. Rigid body (RIGU) restrains
 All non-hydrogen atoms
 with sigma for 1-2 distances of 0.004 and sigma for 1-3 distances of 0.004
5. Others
 Sof(C19B)=Sof(C18B)=Sof(C23B)=Sof(C22B)=Sof(H22B)=Sof(C21B)=Sof(C20B)=
 Sof(H20B)=Sof(C24B)=Sof(H24D)=Sof(H24E)=Sof(H24F)=Sof(C25B)=Sof(H25D)=
 Sof(H25E)=Sof(H25F)=Sof(C26B)=Sof(H26D)=Sof(H26E)=Sof(H26F)=1-FVAR(1)
 Sof(C18A)=Sof(C23A)=Sof(C22A)=Sof(H22A)=Sof(C21A)=Sof(C20A)=Sof(H20A)=
 Sof(C19A)=Sof(C24A)=Sof(H24A)=Sof(H24B)=Sof(H24C)=Sof(C25A)=Sof(H25A)=
 Sof(H25B)=Sof(H25C)=Sof(C26A)=Sof(H26A)=Sof(H26B)=Sof(H26C)=FVAR(1)
 Sof(C9B)=Sof(C10B)=Sof(C11B)=Sof(H11B)=Sof(C12B)=Sof(C13B)=Sof(H13B)=
 Sof(C14B)=Sof(C15B)=Sof(H15D)=Sof(H15E)=Sof(H15F)=Sof(C16B)=Sof(H16D)=
 Sof(H16E)=Sof(H16F)=Sof(C17B)=Sof(H17D)=Sof(H17E)=Sof(H17F)=1-FVAR(2)
 Sof(C14A)=Sof(C13A)=Sof(H13A)=Sof(C12A)=Sof(C11A)=Sof(H11A)=Sof(C10A)=
 Sof(C9A)=Sof(C15A)=Sof(H15A)=Sof(H15B)=Sof(H15C)=Sof(C16A)=Sof(H16A)=Sof(H16B)=
 Sof(H16C)=Sof(C17A)=Sof(H17A)=Sof(H17B)=Sof(H17C)=FVAR(2)
6.a Aromatic/amide H refined with riding coordinates:
 C1(H1), C2(H2), C7(H7), C8(H8), C11B(H11B), C13B(H13B), C13A(H13A),
 C11A(H11A), C22A(H22A), C20A(H20A), C22B(H22B), C20B(H20B), C28(H28), C29(H29),
  C30(H30), C31(H31), C32(H32), C34(H34), C35(H35), C36(H36), C37(H37), C38(H38)
6.b Fitted hexagon refined as free rotating group:
 C14A(C13A,C12A,C11A,C10A,C9A), C18A(C23A,C22A,C21A,C20A,C19A), C19B(C18B,C23B,
 C22B,C21B,C20B)
6.c Idealised Me refined as rotating group:
 C15A(H15A,H15B,H15C), C15B(H15D,H15E,H15F), C16A(H16A,H16B,H16C), C16B(H16D,
 H16E,H16F), C17A(H17A,H17B,H17C), C17B(H17D,H17E,H17F), C24A(H24A,H24B,H24C),
 C24B(H24D,H24E,H24F), C25A(H25A,H25B,H25C), C25B(H25D,H25E,H25F), C26A(H26A,
 H26B,H26C), C26B(H26D,H26E,H26F)
;
_platon_squeeze_void_probe_radius 1.20
_olex2_submission_special_instructions 'No special instructions were received'

loop_
_space_group_symop_operation_xyz
'x, y, z'
'-x, y, -z+1/2'
'x+1/2, y+1/2, z'
'-x+1/2, y+1/2, -z+1/2'
'-x, -y, -z'
'x, -y, z-1/2'
'-x+1/2, -y+1/2, -z'
'x+1/2, -y+1/2, z-1/2'

loop_
_atom_site_label
_atom_site_type_symbol
_atom_site_fract_x
_atom_site_fract_y
_atom_site_fract_z
_atom_site_U_iso_or_equiv
_atom_site_adp_type
_atom_site_occupancy
_atom_site_site_symmetry_order
_atom_site_calc_flag
_atom_site_refinement_flags_posn
_atom_site_refinement_flags_adp
_atom_site_refinement_flags_occupancy
_atom_site_disorder_assembly
_atom_site_disorder_group
S1 S 0.52558(2) 0.23564(5) 0.45276(4) 0.03584(19) Uani 1 1 d . U . . .
P1 P 0.36757(2) 0.34889(5) 0.47842(3) 0.02213(16) Uani 1 1 d . U . . .
O1 O 0.36763(5) 0.23440(11) 0.46498(8) 0.0216(3) Uani 1 1 d . U . . .
C1 C 0.51644(9) 0.1080(2) 0.43903(14) 0.0359(6) Uani 1 1 d . U . . .
H1 H 0.539854 0.058045 0.442806 0.043 Uiso 1 1 calc R . . . .
B1 B 0.38685(9) 0.1616(2) 0.40165(14) 0.0229(5) Uani 1 1 d . U . . .
S2 S 0.48962(2) 0.45693(6) 0.39799(5) 0.0463(2) Uani 1 1 d . U . . .
C2 C 0.47153(8) 0.0865(2) 0.42203(13) 0.0315(6) Uani 1 1 d . U . . .
H2 H 0.460538 0.018883 0.412974 0.038 Uiso 1 1 calc R . . . .
C3 C 0.44202(8) 0.17329(18) 0.41877(12) 0.0250(5) Uani 1 1 d . U . . .
C4 C 0.46766(8) 0.26047(19) 0.43391(13) 0.0269(5) Uani 1 1 d . U . . .
C5 C 0.45337(8) 0.36703(19) 0.42950(13) 0.0286(5) Uani 1 1 d . U . . .
C6 C 0.41350(8) 0.41345(18) 0.44414(13) 0.0276(5) Uani 1 1 d . U . . .
C7 C 0.41390(9) 0.5219(2) 0.43240(16) 0.0379(6) Uani 1 1 d . U . . .
H7 H 0.389480 0.565671 0.441053 0.046 Uiso 1 1 calc R . . . .
C8 C 0.45284(9) 0.5553(2) 0.40764(18) 0.0481(8) Uani 1 1 d . U . . .
H8 H 0.458927 0.624760 0.396976 0.058 Uiso 1 1 calc R . . . .
C9B C 0.3610(3) 0.2089(8) 0.3243(5) 0.0269(8) Uani 0.683(19) 1 d . U P A 4
C10B C 0.3123(3) 0.2119(8) 0.3168(4) 0.0269(8) Uani 0.683(19) 1 d . U P A 4
C11B C 0.2869(2) 0.2613(5) 0.2558(4) 0.0269(8) Uani 0.683(19) 1 d . U P A 4
H11B H 0.254743 0.260389 0.253093 0.032 Uiso 0.683(19) 1 calc R . P A 4
C12B C 0.30645(19) 0.3111(6) 0.1995(4) 0.0349(12) Uani 0.683(19) 1 d . U P A 4
C13B C 0.3528(2) 0.3031(7) 0.2029(4) 0.0440(16) Uani 0.683(19) 1 d . U P A 4
H13B H 0.367284 0.334275 0.163807 0.053 Uiso 0.683(19) 1 calc R . P A 4
C14A C 0.3814(4) 0.2436(15) 0.2590(10) 0.0269(8) Uani 0.317(19) 1 d D U P A 3
C13A C 0.3574(4) 0.2860(12) 0.1943(8) 0.0269(8) Uani 0.317(19) 1 d G U P A 3
H13A H 0.373225 0.313181 0.155361 0.032 Uiso 0.317(19) 1 calc R . P A 3
C12A C 0.3102(4) 0.2885(10) 0.1867(7) 0.0269(8) Uani 0.317(19) 1 d G U P A 3
C11A C 0.2870(4) 0.2486(13) 0.2437(8) 0.0269(8) Uani 0.317(19) 1 d G U P A 3
H11A H 0.254762 0.250352 0.238479 0.032 Uiso 0.317(19) 1 calc R . P A 3
C10A C 0.3111(6) 0.2063(18) 0.3084(9) 0.0269(8) Uani 0.317(19) 1 d G U P A 3
C9A C 0.3582(6) 0.2038(19) 0.3161(10) 0.0269(8) Uani 0.317(19) 1 d G U P A 3
C14B C 0.3803(2) 0.2509(9) 0.2616(6) 0.0394(13) Uani 0.683(19) 1 d D U P A 4
C15A C 0.2829(15) 0.168(3) 0.369(2) 0.0317(10) Uani 0.317(19) 1 d . U P A 3
H15A H 0.265200 0.224567 0.386297 0.048 Uiso 0.317(19) 1 calc GR . P A 3
H15B H 0.303104 0.140313 0.411793 0.048 Uiso 0.317(19) 1 calc GR . P A 3
H15C H 0.262236 0.114163 0.347213 0.048 Uiso 0.317(19) 1 calc GR . P A 3
C15B C 0.2843(7) 0.1614(13) 0.3726(11) 0.0317(10) Uani 0.683(19) 1 d . U P A 4
H15D H 0.295597 0.091916 0.383552 0.048 Uiso 0.683(19) 1 calc GR . P A 4
H15E H 0.252421 0.158466 0.350430 0.048 Uiso 0.683(19) 1 calc GR . P A 4
H15F H 0.286850 0.201082 0.419775 0.048 Uiso 0.683(19) 1 calc GR . P A 4
C16A C 0.2852(13) 0.372(3) 0.125(2) 0.066(2) Uani 0.317(19) 1 d . U P A 3
H16A H 0.294123 0.358093 0.074674 0.099 Uiso 0.317(19) 1 calc GR . P A 3
H16B H 0.294535 0.441087 0.141071 0.099 Uiso 0.317(19) 1 calc GR . P A 3
H16C H 0.252162 0.365479 0.123399 0.099 Uiso 0.317(19) 1 calc GR . P A 3
C16B C 0.2772(5) 0.3602(14) 0.1353(9) 0.066(2) Uani 0.683(19) 1 d . U P A 4
H16D H 0.296146 0.401876 0.105554 0.099 Uiso 0.683(19) 1 calc GR . P A 4
H16E H 0.254615 0.403771 0.155464 0.099 Uiso 0.683(19) 1 calc GR . P A 4
H16F H 0.261762 0.307322 0.102684 0.099 Uiso 0.683(19) 1 calc GR . P A 4
C17A C 0.4310(5) 0.2196(17) 0.2504(19) 0.029(4) Uani 0.317(19) 1 d D U P A 3
H17A H 0.435221 0.219957 0.196344 0.044 Uiso 0.317(19) 1 calc GR . P A 3
H17B H 0.438928 0.152101 0.271965 0.044 Uiso 0.317(19) 1 calc GR . P A 3
H17C H 0.450744 0.271378 0.277245 0.044 Uiso 0.317(19) 1 calc GR . P A 3
C17B C 0.4313(3) 0.2519(9) 0.2559(9) 0.040(3) Uani 0.683(19) 1 d D U P A 4
H17D H 0.445018 0.312299 0.282147 0.060 Uiso 0.683(19) 1 calc GR . P A 4
H17E H 0.436389 0.253990 0.202332 0.060 Uiso 0.683(19) 1 calc GR . P A 4
H17F H 0.445214 0.190084 0.279696 0.060 Uiso 0.683(19) 1 calc GR . P A 4
C18A C 0.3767(3) 0.0422(4) 0.4186(5) 0.0241(4) Uani 0.391(9) 1 d . U P A 1
C23A C 0.3718(3) 0.0051(5) 0.4907(4) 0.0241(4) Uani 0.391(9) 1 d G U P A 1
C22A C 0.3598(3) -0.0964(5) 0.5000(4) 0.0241(4) Uani 0.391(9) 1 d G U P A 1
H22A H 0.356476 -0.121808 0.549272 0.029 Uiso 0.391(9) 1 calc R . P A 1
C21A C 0.35284(18) -0.1608(3) 0.4373(4) 0.0241(4) Uani 0.391(9) 1 d DG U P A 1
C20A C 0.3578(2) -0.1237(4) 0.3653(4) 0.0241(4) Uani 0.391(9) 1 d G U P A 1
H20A H 0.352980 -0.167727 0.322444 0.029 Uiso 0.391(9) 1 calc R . P A 1
C19A C 0.3697(2) -0.0222(5) 0.3559(4) 0.0241(4) Uani 0.391(9) 1 d G U P A 1
C19B C 0.36139(14) -0.0339(3) 0.3680(3) 0.0241(4) Uani 0.609(9) 1 d . U P A 2
C18B C 0.37387(17) 0.0373(2) 0.4249(3) 0.0241(4) Uani 0.609(9) 1 d G U P A 2
C23B C 0.37448(19) 0.0099(3) 0.5008(3) 0.0241(4) Uani 0.609(9) 1 d G U P A 2
C22B C 0.36261(15) -0.0887(3) 0.5198(3) 0.0241(4) Uani 0.609(9) 1 d G U P A 2
H22B H 0.363034 -0.107413 0.571702 0.029 Uiso 0.609(9) 1 calc R . P A 2
C21B C 0.35013(11) -0.1599(2) 0.4629(3) 0.0241(4) Uani 0.609(9) 1 d DG U P A 2
C20B C 0.34952(13) -0.1326(2) 0.3870(3) 0.0241(4) Uani 0.609(9) 1 d G U P A 2
H20B H 0.340983 -0.181240 0.348170 0.029 Uiso 0.609(9) 1 calc R . P A 2
C24A C 0.3844(14) 0.065(3) 0.564(2) 0.029(2) Uani 0.391(9) 1 d . U P A 1
H24A H 0.409611 0.111151 0.557387 0.044 Uiso 0.391(9) 1 calc GR . P A 1
H24B H 0.393651 0.017129 0.605456 0.044 Uiso 0.391(9) 1 calc GR . P A 1
H24C H 0.358115 0.104398 0.575565 0.044 Uiso 0.391(9) 1 calc GR . P A 1
C24B C 0.3655(4) -0.0172(8) 0.2844(5) 0.038(2) Uani 0.609(9) 1 d . U P A 2
H24D H 0.338810 0.020299 0.260854 0.057 Uiso 0.609(9) 1 calc GR . P A 2
H24E H 0.367197 -0.083491 0.259143 0.057 Uiso 0.609(9) 1 calc GR . P A 2
H24F H 0.392991 0.022246 0.279185 0.057 Uiso 0.609(9) 1 calc GR . P A 2
C25A C 0.3789(6) 0.0032(14) 0.2758(8) 0.037(3) Uani 0.391(9) 1 d . U P A 1
H25A H 0.352726 0.039677 0.249445 0.056 Uiso 0.391(9) 1 calc GR . P A 1
H25B H 0.383829 -0.060122 0.248436 0.056 Uiso 0.391(9) 1 calc GR . P A 1
H25C H 0.405979 0.046360 0.277717 0.056 Uiso 0.391(9) 1 calc GR . P A 1
C25B C 0.3319(3) -0.2669(5) 0.4823(5) 0.0457(19) Uani 0.609(9) 1 d D U P A 2
H25D H 0.355180 -0.303217 0.515968 0.069 Uiso 0.609(9) 1 calc GR . P A 2
H25E H 0.324469 -0.306078 0.435285 0.069 Uiso 0.609(9) 1 calc GR . P A 2
H25F H 0.304537 -0.258798 0.507695 0.069 Uiso 0.609(9) 1 calc GR . P A 2
C26A C 0.3352(6) -0.2700(8) 0.4521(8) 0.0457(19) Uani 0.391(9) 1 d D U P A 1
H26A H 0.354742 -0.301433 0.494278 0.069 Uiso 0.391(9) 1 calc GR . P A 1
H26B H 0.335607 -0.311654 0.406226 0.069 Uiso 0.391(9) 1 calc GR . P A 1
H26C H 0.304010 -0.265747 0.465071 0.069 Uiso 0.391(9) 1 calc GR . P A 1
C26B C 0.3915(8) 0.0763(18) 0.5679(12) 0.029(2) Uani 0.609(9) 1 d . U P A 2
H26D H 0.416838 0.118399 0.555053 0.044 Uiso 0.609(9) 1 calc GR . P A 2
H26E H 0.401925 0.032893 0.611661 0.044 Uiso 0.609(9) 1 calc GR . P A 2
H26F H 0.366888 0.120573 0.580632 0.044 Uiso 0.609(9) 1 calc GR . P A 2
C27 C 0.37042(8) 0.36517(18) 0.57937(13) 0.0263(5) Uani 1 1 d . U . . .
C28 C 0.34327(8) 0.30453(19) 0.62000(13) 0.0278(5) Uani 1 1 d . U . . .
H28 H 0.323456 0.255564 0.594018 0.033 Uiso 1 1 calc R . . . .
C29 C 0.34493(9) 0.3151(2) 0.69815(14) 0.0369(6) Uani 1 1 d . U . . .
H29 H 0.326201 0.273723 0.725587 0.044 Uiso 1 1 calc R . . . .
C30 C 0.37386(10) 0.3858(3) 0.73593(16) 0.0504(8) Uani 1 1 d . U . . .
H30 H 0.375397 0.392050 0.789591 0.061 Uiso 1 1 calc R . . . .
C31 C 0.40062(11) 0.4476(3) 0.69640(18) 0.0564(9) Uani 1 1 d . U . . .
H31 H 0.420166 0.496704 0.722791 0.068 Uiso 1 1 calc R . . . .
C32 C 0.39895(9) 0.4379(2) 0.61802(16) 0.0402(7) Uani 1 1 d . U . . .
H32 H 0.417202 0.480615 0.590755 0.048 Uiso 1 1 calc R . . . .
C33 C 0.31725(8) 0.41592(17) 0.43733(13) 0.0251(5) Uani 1 1 d . U . . .
C34 C 0.28243(8) 0.43898(19) 0.48100(14) 0.0310(6) Uani 1 1 d . U . . .
H34 H 0.284615 0.417447 0.532505 0.037 Uiso 1 1 calc R . . . .
C35 C 0.24450(9) 0.4935(2) 0.44922(15) 0.0367(6) Uani 1 1 d . U . . .
H35 H 0.220635 0.508141 0.478845 0.044 Uiso 1 1 calc R . . . .
C36 C 0.24151(9) 0.5262(2) 0.37487(15) 0.0370(6) Uani 1 1 d . U . . .
H36 H 0.215794 0.564258 0.353636 0.044 Uiso 1 1 calc R . . . .
C37 C 0.27560(9) 0.5039(2) 0.33124(15) 0.0372(6) Uani 1 1 d . U . . .
H37 H 0.273279 0.526375 0.279940 0.045 Uiso 1 1 calc R . . . .
C38 C 0.31349(8) 0.44861(18) 0.36207(14) 0.0307(6) Uani 1 1 d . U . . .
H38 H 0.336879 0.433109 0.331645 0.037 Uiso 1 1 calc R . . . .

loop_
_atom_site_aniso_label
_atom_site_aniso_U_11
_atom_site_aniso_U_22
_atom_site_aniso_U_33
_atom_site_aniso_U_23
_atom_site_aniso_U_13
_atom_site_aniso_U_12
S1 0.0164(3) 0.0467(4) 0.0448(4) 0.0108(3) 0.0050(3) 0.0053(3)
P1 0.0161(3) 0.0238(3) 0.0262(3) -0.0010(2) 0.0013(2) 0.0017(2)
O1 0.0198(8) 0.0242(8) 0.0213(8) -0.0017(6) 0.0039(6) 0.0019(6)
C1 0.0255(14) 0.0419(15) 0.0413(14) 0.0052(12) 0.0085(11) 0.0137(11)
B1 0.0218(13) 0.0292(14) 0.0181(11) -0.0041(10) 0.0037(10) 0.0044(11)
S2 0.0224(4) 0.0467(4) 0.0700(5) 0.0271(4) 0.0062(3) -0.0050(3)
C2 0.0278(13) 0.0381(15) 0.0291(13) 0.0018(11) 0.0057(10) 0.0089(11)
C3 0.0221(12) 0.0348(13) 0.0190(11) 0.0024(10) 0.0061(9) 0.0050(10)
C4 0.0154(12) 0.0373(14) 0.0287(12) 0.0065(10) 0.0055(9) 0.0037(10)
C5 0.0180(12) 0.0344(14) 0.0330(13) 0.0095(11) 0.0015(10) -0.0017(10)
C6 0.0194(12) 0.0282(13) 0.0338(13) 0.0060(10) -0.0022(10) -0.0016(10)
C7 0.0273(14) 0.0287(14) 0.0554(17) 0.0099(12) -0.0053(12) 0.0003(11)
C8 0.0291(15) 0.0347(15) 0.077(2) 0.0243(15) -0.0059(14) -0.0030(12)
C9B 0.0256(8) 0.0334(14) 0.0206(16) -0.0049(13) -0.0016(9) 0.0028(8)
C10B 0.0256(8) 0.0334(14) 0.0206(16) -0.0049(13) -0.0016(9) 0.0028(8)
C11B 0.0256(8) 0.0334(14) 0.0206(16) -0.0049(13) -0.0016(9) 0.0028(8)
C12B 0.038(2) 0.042(3) 0.024(2) -0.0025(19) -0.0013(17) 0.021(2)
C13B 0.046(3) 0.061(4) 0.027(3) 0.015(3) 0.013(2) 0.012(2)
C14A 0.0256(8) 0.0334(14) 0.0206(16) -0.0049(13) -0.0016(9) 0.0028(8)
C13A 0.0256(8) 0.0334(14) 0.0206(16) -0.0049(13) -0.0016(9) 0.0028(8)
C12A 0.0256(8) 0.0334(14) 0.0206(16) -0.0049(13) -0.0016(9) 0.0028(8)
C11A 0.0256(8) 0.0334(14) 0.0206(16) -0.0049(13) -0.0016(9) 0.0028(8)
C10A 0.0256(8) 0.0334(14) 0.0206(16) -0.0049(13) -0.0016(9) 0.0028(8)
C9A 0.0256(8) 0.0334(14) 0.0206(16) -0.0049(13) -0.0016(9) 0.0028(8)
C14B 0.030(2) 0.060(3) 0.028(2) 0.012(2) 0.0051(16) 0.007(2)
C15A 0.0198(19) 0.042(2) 0.032(2) 0.0002(19) -0.0016(16) -0.0030(16)
C15B 0.0198(19) 0.042(2) 0.032(2) 0.0002(19) -0.0016(16) -0.0030(16)
C16A 0.046(6) 0.104(5) 0.046(4) 0.044(3) 0.001(3) 0.013(4)
C16B 0.046(6) 0.104(5) 0.046(4) 0.044(3) 0.001(3) 0.013(4)
C17A 0.027(4) 0.037(10) 0.024(6) 0.002(8) 0.009(4) -0.004(5)
C17B 0.037(3) 0.057(7) 0.028(4) 0.016(5) 0.009(2) 0.013(3)
C18A 0.0204(6) 0.0290(6) 0.0233(12) -0.0014(6) 0.0045(6) 0.0036(5)
C23A 0.0204(6) 0.0290(6) 0.0233(12) -0.0014(6) 0.0045(6) 0.0036(5)
C22A 0.0204(6) 0.0290(6) 0.0233(12) -0.0014(6) 0.0045(6) 0.0036(5)
C21A 0.0204(6) 0.0290(6) 0.0233(12) -0.0014(6) 0.0045(6) 0.0036(5)
C20A 0.0204(6) 0.0290(6) 0.0233(12) -0.0014(6) 0.0045(6) 0.0036(5)
C19A 0.0204(6) 0.0290(6) 0.0233(12) -0.0014(6) 0.0045(6) 0.0036(5)
C19B 0.0204(6) 0.0290(6) 0.0233(12) -0.0014(6) 0.0045(6) 0.0036(5)
C18B 0.0204(6) 0.0290(6) 0.0233(12) -0.0014(6) 0.0045(6) 0.0036(5)
C23B 0.0204(6) 0.0290(6) 0.0233(12) -0.0014(6) 0.0045(6) 0.0036(5)
C22B 0.0204(6) 0.0290(6) 0.0233(12) -0.0014(6) 0.0045(6) 0.0036(5)
C21B 0.0204(6) 0.0290(6) 0.0233(12) -0.0014(6) 0.0045(6) 0.0036(5)
C20B 0.0204(6) 0.0290(6) 0.0233(12) -0.0014(6) 0.0045(6) 0.0036(5)
C24A 0.036(7) 0.030(5) 0.021(2) -0.001(2) 0.001(3) 0.008(3)
C24B 0.059(6) 0.030(4) 0.026(3) -0.006(2) 0.008(3) -0.002(3)
C25A 0.051(8) 0.040(8) 0.022(4) -0.006(4) 0.006(4) -0.002(5)
C25B 0.040(3) 0.0345(17) 0.063(6) 0.008(3) 0.008(4) -0.0014(15)
C26A 0.040(3) 0.0345(17) 0.063(6) 0.008(3) 0.008(4) -0.0014(15)
C26B 0.036(7) 0.030(5) 0.021(2) -0.001(2) 0.001(3) 0.008(3)
C27 0.0183(12) 0.0298(13) 0.0302(12) -0.0070(10) 0.0005(9) 0.0066(9)
C28 0.0225(13) 0.0328(14) 0.0272(12) -0.0047(10) -0.0006(9) 0.0063(10)
C29 0.0286(14) 0.0518(17) 0.0302(13) -0.0030(12) 0.0038(11) 0.0130(12)
C30 0.0384(17) 0.079(2) 0.0338(15) -0.0247(15) 0.0041(12) 0.0064(15)
C31 0.0446(19) 0.073(2) 0.0511(18) -0.0379(16) 0.0034(14) -0.0128(16)
C32 0.0292(15) 0.0491(17) 0.0431(15) -0.0185(13) 0.0074(12) -0.0068(12)
C33 0.0195(12) 0.0219(12) 0.0329(12) -0.0021(10) -0.0010(9) 0.0014(9)
C34 0.0218(13) 0.0370(15) 0.0332(13) -0.0026(11) -0.0004(10) 0.0042(10)
C35 0.0229(14) 0.0425(16) 0.0438(15) -0.0058(12) 0.0003(11) 0.0093(12)
C36 0.0265(14) 0.0350(15) 0.0473(15) 0.0008(12) -0.0042(11) 0.0089(11)
C37 0.0334(15) 0.0366(15) 0.0398(14) 0.0076(12) -0.0025(11) 0.0047(12)
C38 0.0256(13) 0.0302(14) 0.0361(13) 0.0024(11) 0.0031(10) 0.0034(10)

loop_
_atom_type_symbol
_atom_type_description
_atom_type_scat_dispersion_real
_atom_type_scat_dispersion_imag
_atom_type_scat_source
C C 0.0033 0.0016 'International Tables Vol C Tables 4.2.6.8 and 6.1.1.4'
H H 0.0000 0.0000 'International Tables Vol C Tables 4.2.6.8 and 6.1.1.4'
B B 0.0013 0.0007 'International Tables Vol C Tables 4.2.6.8 and 6.1.1.4'
O O 0.0106 0.0060 'International Tables Vol C Tables 4.2.6.8 and 6.1.1.4'
P P 0.1023 0.0942 'International Tables Vol C Tables 4.2.6.8 and 6.1.1.4'
S S 0.1246 0.1234 'International Tables Vol C Tables 4.2.6.8 and 6.1.1.4'

loop_
_geom_angle_atom_site_label_1
_geom_angle_atom_site_label_2
_geom_angle_atom_site_label_3
_geom_angle
C1 S1 C4 91.11(12)
O1 P1 C6 113.70(10)
O1 P1 C27 105.85(10)
O1 P1 C33 115.64(10)
C6 P1 C27 109.85(11)
C6 P1 C33 105.17(11)
C27 P1 C33 106.36(11)
P1 O1 B1 133.93(14)
S1 C1 H1 124.2
C2 C1 S1 111.7(2)
C2 C1 H1 124.2
O1 B1 C3 104.08(17)
O1 B1 C9A 104.0(8)
O1 B1 C18A 110.3(4)
O1 B1 C18B 106.2(2)
C3 B1 C9A 120.3(7)
C3 B1 C18B 106.8(2)
C9B B1 O1 101.1(4)
C9B B1 C3 119.0(4)
C18A B1 C3 105.0(3)
C8 S2 C5 92.96(13)
C1 C2 H2 122.5
C1 C2 C3 115.0(2)
C3 C2 H2 122.5
C2 C3 B1 121.8(2)
C4 C3 B1 129.0(2)
C4 C3 C2 109.2(2)
C3 C4 S1 113.01(18)
C3 C4 C5 129.2(2)
C5 C4 S1 117.57(18)
C4 C5 S2 118.71(17)
C6 C5 S2 109.89(18)
C6 C5 C4 131.4(2)
C5 C6 P1 124.43(19)
C5 C6 C7 112.7(2)
C7 C6 P1 122.81(19)
C6 C7 H7 123.6
C8 C7 C6 112.8(2)
C8 C7 H7 123.6
S2 C8 H8 124.2
C7 C8 S2 111.6(2)
C7 C8 H8 124.2
C10B C9B B1 117.3(5)
C14B C9B B1 128.3(6)
C14B C9B C10B 114.4(3)
C9B C10B C15B 123.5(8)
C11B C10B C9B 121.7(3)
C11B C10B C15B 114.8(8)
C10B C11B H11B 118.5
C12B C11B C10B 123.1(4)
C12B C11B H11B 118.5
C11B C12B C16B 120.1(6)
C13B C12B C11B 116.0(4)
C13B C12B C16B 123.6(6)
C12B C13B H13B 118.2
C12B C13B C14B 123.6(4)
C14B C13B H13B 118.2
C13A C14A C9A 120.0
C13A C14A C17A 113.7(16)
C9A C14A C17A 124.1(15)
C14A C13A H13A 120.0
C12A C13A C14A 120.0
C12A C13A H13A 120.0
C13A C12A C11A 120.0
C13A C12A C16A 116.5(13)
C11A C12A C16A 120.4(13)
C12A C11A H11A 120.0
C10A C11A C12A 120.0
C10A C11A H11A 120.0
C11A C10A C15A 116.2(18)
C9A C10A C11A 120.0
C9A C10A C15A 123.7(18)
C14A C9A B1 121.5(10)
C10A C9A B1 118.2(10)
C10A C9A C14A 120.0
C9B C14B C17B 123.4(8)
C13B C14B C9B 120.8(4)
C13B C14B C17B 115.7(8)
C10A C15A H15A 109.5
C10A C15A H15B 109.5
C10A C15A H15C 109.5
H15A C15A H15B 109.5
H15A C15A H15C 109.5
H15B C15A H15C 109.5
C10B C15B H15D 109.5
C10B C15B H15E 109.5
C10B C15B H15F 109.5
H15D C15B H15E 109.5
H15D C15B H15F 109.5
H15E C15B H15F 109.5
C12A C16A H16A 109.5
C12A C16A H16B 109.5
C12A C16A H16C 109.5
H16A C16A H16B 109.5
H16A C16A H16C 109.5
H16B C16A H16C 109.5
C12B C16B H16D 109.5
C12B C16B H16E 109.5
C12B C16B H16F 109.5
H16D C16B H16E 109.5
H16D C16B H16F 109.5
H16E C16B H16F 109.5
C14A C17A H17A 109.5
C14A C17A H17B 109.5
C14A C17A H17C 109.5
H17A C17A H17B 109.5
H17A C17A H17C 109.5
H17B C17A H17C 109.5
C14B C17B H17D 109.5
C14B C17B H17E 109.5
C14B C17B H17F 109.5
H17D C17B H17E 109.5
H17D C17B H17F 109.5
H17E C17B H17F 109.5
C23A C18A B1 123.2(5)
C23A C18A C19A 120.0
C19A C18A B1 116.6(5)
C18A C23A C24A 124.1(16)
C22A C23A C18A 120.0
C22A C23A C24A 115.5(16)
C23A C22A H22A 120.0
C23A C22A C21A 120.0
C21A C22A H22A 120.0
C22A C21A C26A 116.3(5)
C20A C21A C22A 120.0
C20A C21A C26A 123.4(5)
C21A C20A H20A 120.0
C21A C20A C19A 120.0
C19A C20A H20A 120.0
C18A C19A C25A 126.2(7)
C20A C19A C18A 120.0
C20A C19A C25A 113.5(7)
C18B C19B C20B 120.0
C18B C19B C24B 124.5(4)
C20B C19B C24B 115.0(4)
C19B C18B B1 120.3(3)
C23B C18B B1 119.6(3)
C23B C18B C19B 120.0
C18B C23B C26B 125.3(10)
C22B C23B C18B 120.0
C22B C23B C26B 114.4(10)
C23B C22B H22B 120.0
C21B C22B C23B 120.0
C21B C22B H22B 120.0
C22B C21B C20B 120.0
C22B C21B C25B 120.9(3)
C20B C21B C25B 118.8(3)
C19B C20B H20B 120.0
C21B C20B C19B 120.0
C21B C20B H20B 120.0
C23A C24A H24A 109.5
C23A C24A H24B 109.5
C23A C24A H24C 109.5
H24A C24A H24B 109.5
H24A C24A H24C 109.5
H24B C24A H24C 109.5
C19B C24B H24D 109.5
C19B C24B H24E 109.5
C19B C24B H24F 109.5
H24D C24B H24E 109.5
H24D C24B H24F 109.5
H24E C24B H24F 109.5
C19A C25A H25A 109.5
C19A C25A H25B 109.5
C19A C25A H25C 109.5
H25A C25A H25B 109.5
H25A C25A H25C 109.5
H25B C25A H25C 109.5
C21B C25B H25D 109.5
C21B C25B H25E 109.5
C21B C25B H25F 109.5
H25D C25B H25E 109.5
H25D C25B H25F 109.5
H25E C25B H25F 109.5
C21A C26A H26A 109.5
C21A C26A H26B 109.5
C21A C26A H26C 109.5
H26A C26A H26B 109.5
H26A C26A H26C 109.5
H26B C26A H26C 109.5
C23B C26B H26D 109.5
C23B C26B H26E 109.5
C23B C26B H26F 109.5
H26D C26B H26E 109.5
H26D C26B H26F 109.5
H26E C26B H26F 109.5
C28 C27 P1 119.18(18)
C28 C27 C32 119.3(2)
C32 C27 P1 121.5(2)
C27 C28 H28 119.8
C29 C28 C27 120.4(2)
C29 C28 H28 119.8
C28 C29 H29 120.1
C30 C29 C28 119.8(3)
C30 C29 H29 120.1
C29 C30 H30 119.7
C29 C30 C31 120.6(3)
C31 C30 H30 119.7
C30 C31 H31 120.0
C30 C31 C32 120.0(3)
C32 C31 H31 120.0
C27 C32 H32 120.0
C31 C32 C27 120.0(3)
C31 C32 H32 120.0
C34 C33 P1 120.77(18)
C38 C33 P1 120.15(18)
C38 C33 C34 119.0(2)
C33 C34 H34 119.9
C35 C34 C33 120.1(2)
C35 C34 H34 119.9
C34 C35 H35 119.9
C36 C35 C34 120.1(2)
C36 C35 H35 119.9
C35 C36 H36 119.8
C37 C36 C35 120.3(2)
C37 C36 H36 119.8
C36 C37 H37 119.9
C36 C37 C38 120.2(2)
C38 C37 H37 119.9
C33 C38 H38 119.9
C37 C38 C33 120.2(2)
C37 C38 H38 119.9

loop_
_geom_bond_atom_site_label_1
_geom_bond_atom_site_label_2
_geom_bond_distance
S1 C1 1.706(3)
S1 C4 1.740(2)
P1 O1 1.5174(16)
P1 C6 1.771(2)
P1 C27 1.793(2)
P1 C33 1.807(2)
O1 B1 1.626(3)
C1 H1 0.9500
C1 C2 1.359(4)
B1 C3 1.634(3)
B1 C9B 1.612(7)
B1 C9A 1.736(12)
B1 C18A 1.627(5)
B1 C18B 1.733(4)
S2 C5 1.731(2)
S2 C8 1.709(3)
C2 H2 0.9500
C2 C3 1.431(3)
C3 C4 1.380(3)
C4 C5 1.457(3)
C5 C6 1.381(3)
C6 C7 1.435(3)
C7 H7 0.9500
C7 C8 1.356(4)
C8 H8 0.9500
C9B C10B 1.435(5)
C9B C14B 1.419(5)
C10B C11B 1.399(5)
C10B C15B 1.52(2)
C11B H11B 0.9500
C11B C12B 1.376(5)
C12B C13B 1.373(6)
C12B C16B 1.490(16)
C13B H13B 0.9500
C13B C14B 1.417(6)
C14A C13A 1.3900
C14A C9A 1.3900
C14A C17A 1.530(8)
C13A H13A 0.9500
C13A C12A 1.3900
C12A C11A 1.3900
C12A C16A 1.65(4)
C11A H11A 0.9500
C11A C10A 1.3900
C10A C9A 1.3900
C10A C15A 1.52(5)
C14B C17B 1.529(6)
C15A H15A 0.9800
C15A H15B 0.9800
C15A H15C 0.9800
C15B H15D 0.9800
C15B H15E 0.9800
C15B H15F 0.9800
C16A H16A 0.9800
C16A H16B 0.9800
C16A H16C 0.9800
C16B H16D 0.9800
C16B H16E 0.9800
C16B H16F 0.9800
C17A H17A 0.9800
C17A H17B 0.9800
C17A H17C 0.9800
C17B H17D 0.9800
C17B H17E 0.9800
C17B H17F 0.9800
C18A C23A 1.3900
C18A C19A 1.3900
C23A C22A 1.3900
C23A C24A 1.52(3)
C22A H22A 0.9500
C22A C21A 1.3900
C21A C20A 1.3900
C21A C26A 1.555(7)
C20A H20A 0.9500
C20A C19A 1.3900
C19A C25A 1.514(13)
C19B C18B 1.3900
C19B C20B 1.3900
C19B C24B 1.517(8)
C18B C23B 1.3900
C23B C22B 1.3900
C23B C26B 1.510(15)
C22B H22B 0.9500
C22B C21B 1.3900
C21B C20B 1.3900
C21B C25B 1.553(5)
C20B H20B 0.9500
C24A H24A 0.9800
C24A H24B 0.9800
C24A H24C 0.9800
C24B H24D 0.9800
C24B H24E 0.9800
C24B H24F 0.9800
C25A H25A 0.9800
C25A H25B 0.9800
C25A H25C 0.9800
C25B H25D 0.9800
C25B H25E 0.9800
C25B H25F 0.9800
C26A H26A 0.9800
C26A H26B 0.9800
C26A H26C 0.9800
C26B H26D 0.9800
C26B H26E 0.9800
C26B H26F 0.9800
C27 C28 1.391(3)
C27 C32 1.397(3)
C28 H28 0.9500
C28 C29 1.387(3)
C29 H29 0.9500
C29 C30 1.379(4)
C30 H30 0.9500
C30 C31 1.381(5)
C31 H31 0.9500
C31 C32 1.390(4)
C32 H32 0.9500
C33 C34 1.396(3)
C33 C38 1.392(3)
C34 H34 0.9500
C34 C35 1.392(3)
C35 H35 0.9500
C35 C36 1.378(4)
C36 H36 0.9500
C36 C37 1.375(4)
C37 H37 0.9500
C37 C38 1.392(3)
C38 H38 0.9500

loop_
_platon_squeeze_void_nr
_platon_squeeze_void_average_x
_platon_squeeze_void_average_y
_platon_squeeze_void_average_z
_platon_squeeze_void_volume
_platon_squeeze_void_count_electrons
_platon_squeeze_void_content
1 0.500 -0.179 0.250 171 33 ' '
2 0.500 0.179 0.750 171 33 ' '
3 0.000 0.320 0.250 171 33 ' '
4 0.000 0.679 0.750 171 33 ' '
